data_7250804
loop_
_publ_author_name
'Ozeryanskii, Valery A.'
'Demidov, Oleg P.'
'Marchenko, Andrey V.'

_publ_section_title
;
 Intramolecular hydrogen bonding in 1,8-bis(dimethylamino)naphthalenes
 containing two to four heteroatomic functions in the ortho- and
 peri-positions: from CD3 to sulfur and selenium
;
_journal_issue 37
_journal_name_full CrystEngComm
_journal_page_first 6163
_journal_page_last 6173
_journal_paper_doi 10.1039/D5CE00621J
_journal_volume 27
_journal_year 2025
_chemical_formula_moiety 'C14 H15 Br4 N2, B F4'
_chemical_formula_sum 'C14 H15 B Br4 F4 N2'
_chemical_formula_weight 617.73
_chemical_temperature_decomposition 486.6(15)
_space_group_crystal_system monoclinic
_space_group_IT_number 14
_space_group_name_Hall '-P 2ybc'
_space_group_name_H-M_alt 'P 1 21/c 1'
_atom_sites_solution_hydrogens mixed
_atom_sites_solution_primary dual
_audit_creation_date 2021-11-16
_audit_creation_method
;
Olex2 1.2
(compiled 2018.05.29 svn.r3508 for OlexSys, GUI svn.r5506)
;
_audit_update_record
;
2025-06-13 deposited with the CCDC.	2025-08-25 downloaded from the CCDC.
;
_cell_angle_alpha 90
_cell_angle_beta 90.6600(10)
_cell_angle_gamma 90
_cell_formula_units_Z 4
_cell_length_a 13.75460(10)
_cell_length_b 9.55370(10)
_cell_length_c 14.49040(10)
_cell_measurement_reflns_used 9730
_cell_measurement_temperature 100(2)
_cell_measurement_theta_max 78.6690
_cell_measurement_theta_min 3.2160
_cell_volume 1904.02(3)
_computing_cell_refinement 'CrysAlisPro 1.171.41.103a (Rigaku OD, 2021)'
_computing_data_collection 'CrysAlisPro 1.171.41.103a (Rigaku OD, 2021)'
_computing_data_reduction 'CrysAlisPro 1.171.41.103a (Rigaku OD, 2021)'
_computing_molecular_graphics 'Olex2 (Dolomanov et al., 2009)'
_computing_publication_material 'Olex2 (Dolomanov et al., 2009)'
_computing_structure_refinement 'ShelXL (Sheldrick, 2015)'
_computing_structure_solution 'ShelXT (Sheldrick, 2015)'
_diffrn_ambient_environment N~2~
_diffrn_ambient_temperature 100(2)
_diffrn_detector 'Hybrid Pixel Array Detector'
_diffrn_detector_area_resol_mean 10.0000
_diffrn_detector_type HyPix
_diffrn_measured_fraction_theta_full 0.999
_diffrn_measured_fraction_theta_max 0.999
_diffrn_measurement_details
;
List of Runs (angles in degrees, time in seconds):

  # Type    Start    End  Width  t~exp~   \w     \q     \k     \f   Frames
#--------------------------------------------------------------------------
  1  \w     92.00 175.00   0.50    0.15    --  113.25  77.00   0.00  166
  2  \w    148.00 174.00   0.50    0.15    --  113.25  61.00 -30.00   52
  3  \w    107.00 136.00   0.50    0.15    --  113.25  61.00 -30.00   58
  4  \w    140.00 167.00   0.50    0.15    --  113.25  45.00  30.00   54
  5  \w    106.00 178.00   0.50    0.15    --  113.25  30.00  60.00  144
  6  \w    109.00 154.00   0.50    0.15    --  113.25  30.00 150.00   90
  7  \w    -94.00 -37.00   0.50    0.15    -- -106.00  77.00  60.00  114
  8  \w    -66.00 -33.00   0.50    0.15    -- -106.00  61.00  90.00   66
  9  \w    -70.00 -34.00   0.50    0.15    -- -106.00  61.00  60.00   72
 10  \w    -84.00 -33.00   0.50    0.15    -- -106.00  77.00 -90.00  102
 11  \w    -60.00 -33.00   0.50    0.15    -- -106.00  61.00-150.00   54
 12  \w     74.00 103.00   0.50    0.05    --   47.44 125.00  30.00   58
 13  \w     74.00  99.00   0.50    0.05    --   47.44 125.00   0.00   50
 14  \w    143.00 169.00   0.50    0.15    --  113.25  87.00  79.00   52
 15  \w    -26.00  38.00   0.50    0.05    --   47.44 -37.00-150.00  128
 16  \w     44.00  70.00   0.50    0.15    --  113.25 -61.00-150.00   52
 17  \w     46.00  71.00   0.50    0.15    --  113.25 -61.00 -30.00   50
 18  \w     43.00  69.00   0.50    0.15    --  113.25 -61.00 120.00   52
 19  \w    108.00 139.00   0.50    0.15    --  113.25 -87.00 -38.00   62
 20  \w     43.00 102.00   0.50    0.15    --  113.25 -87.00 -38.00  118
 21  \w     61.00  99.00   0.50    0.15    --  113.25 -94.00-150.00   76
 22  \w    -21.00  57.00   0.50    0.05    --   47.44 -87.00 -38.00  156
 23  \w    -62.00 -36.00   0.50    0.15    -- -106.00  87.00  79.00   52
 24  \w    -74.00  22.00   0.50    0.05    --  -47.44  87.00  79.00  192
 25  \w    -78.00 -38.00   0.50    0.15    -- -106.00 125.00-120.00   80
 26  \w   -110.00 -82.00   0.50    0.15    -- -106.00 125.00-120.00   56
 27  \w   -176.00 -80.00   0.50    0.15    -- -106.00 -87.00 -38.00  192
 28  \w   -109.00 -74.00   0.50    0.05    --  -47.44-125.00  30.00   70
;
_diffrn_measurement_device 'four-circle diffractometer'
_diffrn_measurement_device_type 'XtaLAB Synergy, Single source at home/near, HyPix'
_diffrn_measurement_method '\w scans'
_diffrn_orient_matrix_type 'CrysAlisPro convention (1999,Acta A55,543-557)'
_diffrn_orient_matrix_UB_11 -0.0461856000
_diffrn_orient_matrix_UB_12 -0.1356480000
_diffrn_orient_matrix_UB_13 0.0367046000
_diffrn_orient_matrix_UB_21 0.1007628000
_diffrn_orient_matrix_UB_22 -0.0505780000
_diffrn_orient_matrix_UB_23 0.0335916000
_diffrn_orient_matrix_UB_31 -0.0164726000
_diffrn_orient_matrix_UB_32 0.0709849000
_diffrn_orient_matrix_UB_33 0.0939220000
_diffrn_radiation_monochromator mirror
_diffrn_radiation_probe x-ray
_diffrn_radiation_type CuK\a
_diffrn_radiation_wavelength 1.54184
_diffrn_reflns_av_R_equivalents 0.0375
_diffrn_reflns_av_unetI/netI 0.0315
_diffrn_reflns_Laue_measured_fraction_full 0.999
_diffrn_reflns_Laue_measured_fraction_max 0.999
_diffrn_reflns_limit_h_max 16
_diffrn_reflns_limit_h_min -16
_diffrn_reflns_limit_k_max 11
_diffrn_reflns_limit_k_min -9
_diffrn_reflns_limit_l_max 17
_diffrn_reflns_limit_l_min -16
_diffrn_reflns_number 14556
_diffrn_reflns_point_group_measured_fraction_full 0.999
_diffrn_reflns_point_group_measured_fraction_max 0.999
_diffrn_reflns_theta_full 67.684
_diffrn_reflns_theta_max 69.995
_diffrn_reflns_theta_min 3.213
_diffrn_source 'micro-focus sealed X-ray tube'
_diffrn_source_type 'PhotonJet (Cu) X-ray Source'
_exptl_absorpt_coefficient_mu 10.682
_exptl_absorpt_correction_T_max 1.00000
_exptl_absorpt_correction_T_min 0.41413
_exptl_absorpt_correction_type multi-scan
_exptl_absorpt_process_details
;
CrysAlisPro 1.171.41.103a (Rigaku Oxford Diffraction, 2021)
Empirical absorption correction using spherical harmonics,
implemented in SCALE3 ABSPACK scaling algorithm.
;
_exptl_crystal_colour 'clear colourless'
_exptl_crystal_colour_lustre clear
_exptl_crystal_colour_primary colourless
_exptl_crystal_density_diffrn 2.155
_exptl_crystal_description plate
_exptl_crystal_F_000 1176
_exptl_crystal_recrystallization_method 'Re-crystallisation from solvent: Dichloromethane'
_exptl_crystal_size_max 0.16
_exptl_crystal_size_mid 0.14
_exptl_crystal_size_min 0.02
_refine_diff_density_max 1.045
_refine_diff_density_min -0.861
_refine_diff_density_rms 0.108
_refine_ls_extinction_method none
_refine_ls_goodness_of_fit_ref 1.059
_refine_ls_hydrogen_treatment mixed
_refine_ls_matrix_type full
_refine_ls_number_parameters 234
_refine_ls_number_reflns 3612
_refine_ls_number_restraints 1
_refine_ls_restrained_S_all 1.059
_refine_ls_R_factor_all 0.0292
_refine_ls_R_factor_gt 0.0275
_refine_ls_shift/su_max 0.000
_refine_ls_shift/su_mean 0.000
_refine_ls_structure_factor_coef Fsqd
_refine_ls_weighting_details 'w=1/[\s^2^(Fo^2^)+(0.0419P)^2^+1.4385P] where P=(Fo^2^+2Fc^2^)/3'
_refine_ls_weighting_scheme calc
_refine_ls_wR_factor_gt 0.0712
_refine_ls_wR_factor_ref 0.0724
_reflns_Friedel_coverage 0.000
_reflns_number_gt 3400
_reflns_number_total 3612
_reflns_threshold_expression 'I > 2\s(I)'
_cod_data_source_file d5ce00621j2.cif
_cod_data_source_block Str_4xHBF4
_cod_depositor_comments
;
The following automatic conversions were performed:

data name '_chemical_melting_point' was changed to
'_chemical_temperature_decomposition' since the value had been given
as '212-215 deg.C (decomp.)'. The value was changed to '486.6(15)' --
it was converted from degrees Celsius (C) to kelvins (K), the average
value was taken and precision was estimated.

Automatic conversion script
Id: cif_fix_values 8170 2020-07-09 18:12:32Z antanas 

 Adding full bibliography for 7250802--7250812.cif.
;
_cod_database_code 7250804
_shelx_shelxl_version_number 2018/3
_chemical_oxdiff_formula 'C14 H15 Br4 N2 B F4'
_shelx_space_group_comment
;
The symmetry employed for this shelxl refinement is uniquely defined
by the following loop, which should always be used as a source of
symmetry information in preference to the above space-group names.
They are only intended as comments.
;
_shelx_estimated_absorpt_t_max 0.815
_shelx_estimated_absorpt_t_min 0.280
_reflns_odcompleteness_completeness 99.93
_reflns_odcompleteness_iscentric 1
_reflns_odcompleteness_theta 72.42
_olex2_refinement_description
;
1. Fixed Uiso
 At 1.2 times of:
  All C(H) groups
 At 1.5 times of:
  All C(H,H,H) groups
2. Restrained distances
 N1-H1
 1 with sigma of 0.02
3.a Aromatic/amide H refined with riding coordinates:
 C4(H4), C8(H8)
3.b Idealised Me refined as rotating group:
 C11(H11A,H11B,H11C), C12(H12A,H12B,H12C), C13(H13A,H13B,H13C), C14(H14A,H14B,
 H14C)
;
_olex2_submission_special_instructions 'No special instructions were received'
_oxdiff_exptl_absorpt_empirical_details
;
Empirical correction (ABSPACK) includes:
- Absorption correction using spherical harmonics
- Frame scaling
;
_oxdiff_exptl_absorpt_empirical_full_max 2.351
_oxdiff_exptl_absorpt_empirical_full_min 0.616

loop_
_space_group_symop_operation_xyz
'x, y, z'
'-x, y+1/2, -z+1/2'
'-x, -y, -z'
'x, -y-1/2, z-1/2'

loop_
_atom_site_label
_atom_site_type_symbol
_atom_site_fract_x
_atom_site_fract_y
_atom_site_fract_z
_atom_site_U_iso_or_equiv
_atom_site_adp_type
_atom_site_occupancy
_atom_site_site_symmetry_order
_atom_site_calc_flag
_atom_site_refinement_flags_posn
_atom_site_refinement_flags_adp
_atom_site_refinement_flags_occupancy
_atom_site_disorder_assembly
_atom_site_disorder_group
Br1 Br 0.68962(2) 0.45036(3) 1.00095(2) 0.01946(9) Uani 1 1 d . . . . .
Br2 Br 0.78199(2) 0.48233(3) 0.43444(2) 0.01881(9) Uani 1 1 d . . . . .
Br3 Br 0.38380(2) 0.40353(5) 0.76079(2) 0.03444(12) Uani 1 1 d . . . . .
Br4 Br 0.44356(2) 0.26916(3) 0.56569(2) 0.02068(10) Uani 1 1 d . . . . .
N1 N 0.82056(17) 0.4945(2) 0.82073(16) 0.0140(4) Uani 1 1 d D . . . .
H1 H 0.844(3) 0.502(5) 0.7552(16) 0.041(12) Uiso 1 1 d D . . . .
N2 N 0.84729(17) 0.5112(2) 0.64812(16) 0.0156(5) Uani 1 1 d . . . . .
C1 C 0.6853(2) 0.4424(3) 0.70924(19) 0.0153(5) Uani 1 1 d . . . . .
C2 C 0.7480(2) 0.4655(3) 0.63083(19) 0.0150(5) Uani 1 1 d . . . . .
C3 C 0.7111(2) 0.4475(3) 0.54313(19) 0.0164(5) Uani 1 1 d . . . . .
C4 C 0.6174(2) 0.3952(3) 0.52751(19) 0.0179(5) Uani 1 1 d . . . . .
H4 H 0.595394 0.377009 0.466283 0.022 Uiso 1 1 calc R . . . .
C5 C 0.5577(2) 0.3703(3) 0.59976(19) 0.0167(5) Uani 1 1 d . . . . .
C6 C 0.5850(2) 0.4025(3) 0.69216(19) 0.0153(5) Uani 1 1 d . . . . .
C7 C 0.5220(2) 0.3993(3) 0.7699(2) 0.0202(6) Uani 1 1 d . . . . .
C8 C 0.5556(2) 0.4130(3) 0.85783(19) 0.0194(6) Uani 1 1 d . . . . .
H8 H 0.512025 0.405910 0.907994 0.023 Uiso 1 1 calc R . . . .
C9 C 0.6545(2) 0.4375(3) 0.87450(18) 0.0166(5) Uani 1 1 d . . . . .
C10 C 0.7183(2) 0.4576(3) 0.80372(19) 0.0141(5) Uani 1 1 d . . . . .
C11 C 0.8799(2) 0.3792(3) 0.8625(2) 0.0196(6) Uani 1 1 d . . . . .
H11A H 0.860373 0.364787 0.926590 0.029 Uiso 1 1 calc GR . . . .
H11B H 0.948884 0.404433 0.860804 0.029 Uiso 1 1 calc GR . . . .
H11C H 0.869226 0.292801 0.827319 0.029 Uiso 1 1 calc GR . . . .
C12 C 0.8359(2) 0.6329(3) 0.8667(2) 0.0208(6) Uani 1 1 d . . . . .
H12A H 0.788951 0.700727 0.841949 0.031 Uiso 1 1 calc GR . . . .
H12B H 0.902080 0.665810 0.854904 0.031 Uiso 1 1 calc GR . . . .
H12C H 0.826728 0.622810 0.933315 0.031 Uiso 1 1 calc GR . . . .
C13 C 0.9242(2) 0.4125(3) 0.6171(2) 0.0185(6) Uani 1 1 d . . . . .
H13A H 0.905328 0.316462 0.632448 0.028 Uiso 1 1 calc GR . . . .
H13B H 0.985795 0.435345 0.648172 0.028 Uiso 1 1 calc GR . . . .
H13C H 0.931946 0.420858 0.550148 0.028 Uiso 1 1 calc GR . . . .
C14 C 0.8666(2) 0.6589(3) 0.6223(2) 0.0204(6) Uani 1 1 d . . . . .
H14A H 0.867004 0.667448 0.554913 0.031 Uiso 1 1 calc GR . . . .
H14B H 0.929886 0.687708 0.647559 0.031 Uiso 1 1 calc GR . . . .
H14C H 0.815595 0.719085 0.647395 0.031 Uiso 1 1 calc GR . . . .
F1 F 0.95285(13) 0.39861(19) 0.23293(13) 0.0266(4) Uani 1 1 d . . . . .
F2 F 0.89018(14) 0.5113(2) 0.10754(12) 0.0277(4) Uani 1 1 d . . . . .
F3 F 0.79485(12) 0.36274(19) 0.19051(13) 0.0255(4) Uani 1 1 d . . . . .
F4 F 0.84171(14) 0.57236(18) 0.25124(12) 0.0266(4) Uani 1 1 d . . . . .
B1 B 0.8684(2) 0.4625(3) 0.1966(2) 0.0147(6) Uani 1 1 d . . . . .

loop_
_atom_site_aniso_label
_atom_site_aniso_U_11
_atom_site_aniso_U_22
_atom_site_aniso_U_33
_atom_site_aniso_U_23
_atom_site_aniso_U_13
_atom_site_aniso_U_12
Br1 0.01933(16) 0.02588(17) 0.01318(15) 0.00076(11) -0.00029(11) -0.00236(11)
Br2 0.01993(16) 0.02243(17) 0.01415(15) 0.00105(10) 0.00389(11) -0.00011(11)
Br3 0.01312(17) 0.0702(3) 0.02002(17) -0.00760(15) 0.00104(12) 0.00180(14)
Br4 0.01671(16) 0.02196(17) 0.02338(16) -0.00425(11) 0.00041(11) -0.00323(11)
N1 0.0139(11) 0.0121(11) 0.0159(11) 0.0004(9) -0.0001(9) -0.0011(8)
N2 0.0149(11) 0.0125(11) 0.0195(11) 0.0009(9) 0.0018(9) -0.0011(9)
C1 0.0178(13) 0.0110(12) 0.0171(13) 0.0017(10) 0.0021(11) 0.0028(10)
C2 0.0154(13) 0.0117(12) 0.0181(13) -0.0005(10) 0.0022(10) 0.0022(9)
C3 0.0194(14) 0.0129(12) 0.0171(13) -0.0008(10) 0.0066(11) 0.0012(10)
C4 0.0202(14) 0.0168(13) 0.0167(12) -0.0003(10) -0.0006(11) 0.0015(10)
C5 0.0161(13) 0.0150(13) 0.0191(13) -0.0009(11) -0.0010(10) 0.0013(10)
C6 0.0143(13) 0.0135(13) 0.0183(13) 0.0007(10) 0.0006(10) 0.0027(10)
C7 0.0137(13) 0.0266(16) 0.0205(14) -0.0020(11) 0.0002(11) -0.0003(11)
C8 0.0186(14) 0.0251(15) 0.0147(12) 0.0031(11) 0.0049(11) 0.0013(11)
C9 0.0189(14) 0.0170(13) 0.0140(12) 0.0023(10) -0.0011(10) 0.0015(10)
C10 0.0142(13) 0.0111(12) 0.0169(13) -0.0008(10) -0.0004(10) 0.0008(9)
C11 0.0177(13) 0.0192(14) 0.0217(13) 0.0040(11) -0.0024(11) 0.0023(11)
C12 0.0240(15) 0.0161(13) 0.0223(13) -0.0041(11) 0.0007(11) -0.0051(11)
C13 0.0151(13) 0.0183(14) 0.0222(14) 0.0007(11) 0.0019(11) 0.0016(10)
C14 0.0256(15) 0.0138(13) 0.0218(13) 0.0024(11) 0.0009(11) -0.0035(11)
F1 0.0206(9) 0.0237(9) 0.0354(9) 0.0021(8) -0.0054(7) 0.0020(7)
F2 0.0248(9) 0.0398(11) 0.0186(8) 0.0015(7) 0.0019(7) -0.0052(8)
F3 0.0178(8) 0.0226(9) 0.0362(9) -0.0014(7) 0.0003(7) -0.0046(7)
F4 0.0343(10) 0.0179(8) 0.0278(9) -0.0017(7) 0.0103(8) 0.0003(7)
B1 0.0108(14) 0.0137(14) 0.0197(14) 0.0021(12) -0.0015(11) -0.0018(11)

loop_
_atom_type_symbol
_atom_type_description
_atom_type_scat_dispersion_real
_atom_type_scat_dispersion_imag
_atom_type_scat_source
C C 0.0181 0.0091 'International Tables Vol C Tables 4.2.6.8 and 6.1.1.4'
H H 0.0000 0.0000 'International Tables Vol C Tables 4.2.6.8 and 6.1.1.4'
B B 0.0090 0.0039 'International Tables Vol C Tables 4.2.6.8 and 6.1.1.4'
Br Br -0.6763 1.2805 'International Tables Vol C Tables 4.2.6.8 and 6.1.1.4'
F F 0.0727 0.0534 'International Tables Vol C Tables 4.2.6.8 and 6.1.1.4'
N N 0.0311 0.0180 'International Tables Vol C Tables 4.2.6.8 and 6.1.1.4'

loop_
_geom_angle_atom_site_label_1
_geom_angle_atom_site_label_2
_geom_angle_atom_site_label_3
_geom_angle
_geom_angle_site_symmetry_1
_geom_angle_site_symmetry_3
_geom_angle_publ_flag
C10 N1 H1 100(3) . . ?
C10 N1 C11 114.1(2) . . ?
C10 N1 C12 114.7(2) . . ?
C11 N1 H1 105(3) . . ?
C12 N1 H1 108(3) . . ?
C12 N1 C11 113.5(2) . . ?
C2 N2 C13 115.3(2) . . ?
C2 N2 C14 114.4(2) . . ?
C14 N2 C13 113.3(2) . . ?
C6 C1 C2 118.6(2) . . ?
C10 C1 C2 122.9(2) . . ?
C10 C1 C6 118.4(2) . . ?
C1 C2 N2 118.5(2) . . ?
C3 C2 N2 122.2(2) . . ?
C3 C2 C1 119.3(3) . . ?
C2 C3 Br2 124.0(2) . . ?
C2 C3 C4 121.6(3) . . ?
C4 C3 Br2 114.3(2) . . ?
C3 C4 H4 120.0 . . ?
C5 C4 C3 120.1(3) . . ?
C5 C4 H4 120.0 . . ?
C4 C5 Br4 113.1(2) . . ?
C4 C5 C6 122.2(3) . . ?
C6 C5 Br4 124.2(2) . . ?
C5 C6 C1 117.3(2) . . ?
C5 C6 C7 125.6(3) . . ?
C7 C6 C1 117.1(2) . . ?
C6 C7 Br3 124.0(2) . . ?
C8 C7 Br3 113.0(2) . . ?
C8 C7 C6 122.4(3) . . ?
C7 C8 H8 120.1 . . ?
C7 C8 C9 119.9(3) . . ?
C9 C8 H8 120.1 . . ?
C8 C9 Br1 114.5(2) . . ?
C10 C9 Br1 123.8(2) . . ?
C10 C9 C8 121.6(3) . . ?
C1 C10 N1 118.2(2) . . ?
C9 C10 N1 121.9(2) . . ?
C9 C10 C1 119.9(2) . . ?
N1 C11 H11A 109.5 . . ?
N1 C11 H11B 109.5 . . ?
N1 C11 H11C 109.5 . . ?
H11A C11 H11B 109.5 . . ?
H11A C11 H11C 109.5 . . ?
H11B C11 H11C 109.5 . . ?
N1 C12 H12A 109.5 . . ?
N1 C12 H12B 109.5 . . ?
N1 C12 H12C 109.5 . . ?
H12A C12 H12B 109.5 . . ?
H12A C12 H12C 109.5 . . ?
H12B C12 H12C 109.5 . . ?
N2 C13 H13A 109.5 . . ?
N2 C13 H13B 109.5 . . ?
N2 C13 H13C 109.5 . . ?
H13A C13 H13B 109.5 . . ?
H13A C13 H13C 109.5 . . ?
H13B C13 H13C 109.5 . . ?
N2 C14 H14A 109.5 . . ?
N2 C14 H14B 109.5 . . ?
N2 C14 H14C 109.5 . . ?
H14A C14 H14B 109.5 . . ?
H14A C14 H14C 109.5 . . ?
H14B C14 H14C 109.5 . . ?
F2 B1 F1 107.7(2) . . ?
F3 B1 F1 108.8(2) . . ?
F3 B1 F2 109.3(2) . . ?
F4 B1 F1 110.0(2) . . ?
F4 B1 F2 109.8(2) . . ?
F4 B1 F3 111.2(2) . . ?

loop_
_geom_bond_atom_site_label_1
_geom_bond_atom_site_label_2
_geom_bond_distance
_geom_bond_site_symmetry_2
_geom_bond_publ_flag
Br1 C9 1.893(3) . ?
Br2 C3 1.892(3) . ?
Br3 C7 1.905(3) . ?
Br4 C5 1.904(3) . ?
N1 H1 1.008(19) . ?
N1 C10 1.468(4) . ?
N1 C11 1.494(4) . ?
N1 C12 1.494(4) . ?
N2 C2 1.453(4) . ?
N2 C13 1.490(3) . ?
N2 C14 1.485(4) . ?
C1 C2 1.451(4) . ?
C1 C6 1.450(4) . ?
C1 C10 1.445(4) . ?
C2 C3 1.374(4) . ?
C3 C4 1.398(4) . ?
C4 H4 0.9500 . ?
C4 C5 1.358(4) . ?
C5 C6 1.420(4) . ?
C6 C7 1.429(4) . ?
C7 C8 1.357(4) . ?
C8 H8 0.9500 . ?
C8 C9 1.399(4) . ?
C9 C10 1.371(4) . ?
C11 H11A 0.9800 . ?
C11 H11B 0.9800 . ?
C11 H11C 0.9800 . ?
C12 H12A 0.9800 . ?
C12 H12B 0.9800 . ?
C12 H12C 0.9800 . ?
C13 H13A 0.9800 . ?
C13 H13B 0.9800 . ?
C13 H13C 0.9800 . ?
C14 H14A 0.9800 . ?
C14 H14B 0.9800 . ?
C14 H14C 0.9800 . ?
F1 B1 1.408(4) . ?
F2 B1 1.407(4) . ?
F3 B1 1.392(3) . ?
F4 B1 1.368(4) . ?

loop_
_geom_torsion_atom_site_label_1
_geom_torsion_atom_site_label_2
_geom_torsion_atom_site_label_3
_geom_torsion_atom_site_label_4
_geom_torsion
_geom_torsion_site_symmetry_1
_geom_torsion_site_symmetry_2
_geom_torsion_site_symmetry_3
_geom_torsion_site_symmetry_4
_geom_torsion_publ_flag
Br1 C9 C10 N1 -1.4(4) . . . . ?
Br1 C9 C10 C1 178.5(2) . . . . ?
Br2 C3 C4 C5 -177.7(2) . . . . ?
Br3 C7 C8 C9 -168.3(2) . . . . ?
Br4 C5 C6 C1 162.3(2) . . . . ?
Br4 C5 C6 C7 -17.7(4) . . . . ?
N2 C2 C3 Br2 -1.3(4) . . . . ?
N2 C2 C3 C4 176.0(2) . . . . ?
C1 C2 C3 Br2 176.85(19) . . . . ?
C1 C2 C3 C4 -5.9(4) . . . . ?
C1 C6 C7 Br3 161.2(2) . . . . ?
C1 C6 C7 C8 -9.1(4) . . . . ?
C2 C1 C6 C5 8.3(4) . . . . ?
C2 C1 C6 C7 -171.7(2) . . . . ?
C2 C1 C10 N1 -1.7(4) . . . . ?
C2 C1 C10 C9 178.4(3) . . . . ?
C2 C3 C4 C5 4.7(4) . . . . ?
C3 C4 C5 Br4 -169.5(2) . . . . ?
C3 C4 C5 C6 3.5(4) . . . . ?
C4 C5 C6 C1 -9.8(4) . . . . ?
C4 C5 C6 C7 170.2(3) . . . . ?
C5 C6 C7 Br3 -18.8(4) . . . . ?
C5 C6 C7 C8 170.9(3) . . . . ?
C6 C1 C2 N2 177.4(2) . . . . ?
C6 C1 C2 C3 -0.8(4) . . . . ?
C6 C1 C10 N1 178.5(2) . . . . ?
C6 C1 C10 C9 -1.5(4) . . . . ?
C6 C7 C8 C9 2.9(5) . . . . ?
C7 C8 C9 Br1 -178.8(2) . . . . ?
C7 C8 C9 C10 4.5(5) . . . . ?
C8 C9 C10 N1 175.0(3) . . . . ?
C8 C9 C10 C1 -5.0(4) . . . . ?
C10 C1 C2 N2 -2.4(4) . . . . ?
C10 C1 C2 C3 179.4(2) . . . . ?
C10 C1 C6 C5 -171.9(2) . . . . ?
C10 C1 C6 C7 8.2(4) . . . . ?
C11 N1 C10 C1 -110.4(3) . . . . ?
C11 N1 C10 C9 69.5(3) . . . . ?
C12 N1 C10 C1 116.3(3) . . . . ?
C12 N1 C10 C9 -63.7(3) . . . . ?
C13 N2 C2 C1 117.5(3) . . . . ?
C13 N2 C2 C3 -64.3(3) . . . . ?
C14 N2 C2 C1 -108.6(3) . . . . ?
C14 N2 C2 C3 69.6(3) . . . . ?
